data_7132931
loop_
_publ_author_name
'Yang, Xiaofan'
'Fang, Dong'
'Wang, Shihui'
'Tian, Zhenjiang'
'Xu, Lei'
'Liu, Jiyong'
'Zhang, Anyun'
'Xiao, Chengliang'

_publ_section_title
;
 Epimerization effects on coordination behaviours of phenanthroline-based
 phosphine-oxide ligands with uranyl ions.
;
_journal_issue 38
_journal_name_full 'Chemical communications (Cambridge, England)'
_journal_page_first 5042
_journal_page_last 5045
_journal_paper_doi 10.1039/d4cc00258j
_journal_volume 60
_journal_year 2024
_chemical_formula_moiety 'C28 H26 N2 O2 P2'
_chemical_formula_sum 'C28 H26 N2 O2 P2'
_chemical_formula_weight 484.45
_space_group_crystal_system monoclinic
_space_group_IT_number 14
_space_group_name_Hall '-P 2ybc'
_space_group_name_H-M_alt 'P 1 21/c 1'
_atom_sites_solution_hydrogens geom
_atom_sites_solution_primary dual
_audit_creation_date 2023-09-07
_audit_creation_method
;
Olex2 1.5
(compiled 2022.04.07 svn.rca3783a0 for OlexSys, GUI svn.r6498)
;
_audit_update_record
;
2023-09-07 deposited with the CCDC.	2024-04-04 downloaded from the CCDC.
;
_cell_angle_alpha 90
_cell_angle_beta 98.202(2)
_cell_angle_gamma 90
_cell_formula_units_Z 4
_cell_length_a 10.1143(4)
_cell_length_b 28.2649(12)
_cell_length_c 8.4249(4)
_cell_measurement_reflns_used 9794
_cell_measurement_temperature 170.00
_cell_measurement_theta_max 60.890
_cell_measurement_theta_min 4.075
_cell_volume 2383.87(18)
_computing_cell_refinement 'SAINT V8.40B (?, 2016)'
_computing_data_collection 'Bruker Instrument Service vV6.2.14'
_computing_data_reduction 'SAINT V8.40B (?, 2016)'
_computing_molecular_graphics 'Olex2 1.5 (Dolomanov et al., 2009)'
_computing_publication_material 'Olex2 1.5 (Dolomanov et al., 2009)'
_computing_structure_refinement 'SHELXL 2019/2 (Sheldrick, 2015)'
_computing_structure_solution 'SHELXT 2018/2 (Sheldrick, 2018)'
_diffrn_ambient_temperature 170.00
_diffrn_measured_fraction_theta_full 0.997
_diffrn_measured_fraction_theta_max 0.993
_diffrn_measurement_device_type 'zju Bruker D8 Venture'
_diffrn_measurement_method '\w and \f scans'
_diffrn_radiation_type GaK\a
_diffrn_radiation_wavelength 1.34139
_diffrn_reflns_av_R_equivalents 0.0625
_diffrn_reflns_av_unetI/netI 0.0310
_diffrn_reflns_Laue_measured_fraction_full 0.997
_diffrn_reflns_Laue_measured_fraction_max 0.993
_diffrn_reflns_limit_h_max 13
_diffrn_reflns_limit_h_min -13
_diffrn_reflns_limit_k_max 36
_diffrn_reflns_limit_k_min -35
_diffrn_reflns_limit_l_max 10
_diffrn_reflns_limit_l_min -10
_diffrn_reflns_number 59219
_diffrn_reflns_point_group_measured_fraction_full 0.997
_diffrn_reflns_point_group_measured_fraction_max 0.993
_diffrn_reflns_theta_full 53.594
_diffrn_reflns_theta_max 60.891
_diffrn_reflns_theta_min 3.842
_diffrn_source_current 3.57
_diffrn_source_power 0.24954300000000001
_diffrn_source_voltage 69.9
_exptl_absorpt_coefficient_mu 1.232
_exptl_absorpt_correction_T_max 0.7519
_exptl_absorpt_correction_T_min 0.6352
_exptl_absorpt_correction_type multi-scan
_exptl_absorpt_process_details
;
SADABS-2016/2 (Bruker,2016/2) was used for absorption correction.
wR2(int) was 0.1722 before and 0.1062 after correction.
The Ratio of minimum to maximum transmission is 0.8448.
The \l/2 correction factor is Not present.
;
_exptl_crystal_colour colourless
_exptl_crystal_colour_primary colourless
_exptl_crystal_density_diffrn 1.350
_exptl_crystal_description block
_exptl_crystal_F_000 1016
_exptl_crystal_size_max 0.18
_exptl_crystal_size_mid 0.09
_exptl_crystal_size_min 0.07
_refine_diff_density_max 0.313
_refine_diff_density_min -0.371
_refine_diff_density_rms 0.052
_refine_ls_extinction_method none
_refine_ls_goodness_of_fit_ref 1.059
_refine_ls_hydrogen_treatment constr
_refine_ls_matrix_type full
_refine_ls_number_parameters 309
_refine_ls_number_reflns 5466
_refine_ls_number_restraints 0
_refine_ls_restrained_S_all 1.059
_refine_ls_R_factor_all 0.0434
_refine_ls_R_factor_gt 0.0387
_refine_ls_shift/su_max 0.001
_refine_ls_shift/su_mean 0.000
_refine_ls_structure_factor_coef Fsqd
_refine_ls_weighting_details 'w=1/[\s^2^(Fo^2^)+(0.0480P)^2^+1.1381P] where P=(Fo^2^+2Fc^2^)/3'
_refine_ls_weighting_scheme calc
_refine_ls_wR_factor_gt 0.0983
_refine_ls_wR_factor_ref 0.1009
_reflns_Friedel_coverage 0.000
_reflns_number_gt 4903
_reflns_number_total 5466
_reflns_threshold_expression 'I > 2\s(I)'
_cod_data_source_file d4cc00258j2.cif
_cod_data_source_block 230904_et_ph_rs
_cod_depositor_comments 'Adding full bibliography for 7132930--7132933.cif.'
_cod_database_code 7132931
_shelx_shelxl_version_number 2019/2
_shelx_space_group_comment
;
The symmetry employed for this shelxl refinement is uniquely defined
by the following loop, which should always be used as a source of
symmetry information in preference to the above space-group names.
They are only intended as comments.
;
_shelx_estimated_absorpt_t_max 0.919
_shelx_estimated_absorpt_t_min 0.809
_olex2_refinement_description
;
1. Fixed Uiso
 At 1.2 times of:
  All C(H) groups, All C(H,H) groups
 At 1.5 times of:
  All C(H,H,H) groups
2.a Secondary CH2 refined with riding coordinates:
 C7(H7A,H7B), C21(H21A,H21B)
2.b Aromatic/amide H refined with riding coordinates:
 C2(H2), C3(H3), C4(H4), C5(H5), C6(H6), C10(H10), C11(H11), C16(H16),
 C17(H17), C18(H18), C19(H19), C24(H24), C25(H25), C26(H26), C27(H27), C28(H28)
2.c Idealised Me refined as rotating group:
 C8(H8A,H8B,H8C), C22(H22A,H22B,H22C)
;
_olex2_submission_special_instructions 'No special instructions were received'

loop_
_space_group_symop_operation_xyz
'x, y, z'
'-x, y+1/2, -z+1/2'
'-x, -y, -z'
'x, -y-1/2, z-1/2'

loop_
_atom_site_label
_atom_site_type_symbol
_atom_site_fract_x
_atom_site_fract_y
_atom_site_fract_z
_atom_site_U_iso_or_equiv
_atom_site_adp_type
_atom_site_occupancy
_atom_site_site_symmetry_order
_atom_site_calc_flag
_atom_site_refinement_flags_posn
_atom_site_refinement_flags_adp
_atom_site_refinement_flags_occupancy
_atom_site_disorder_assembly
_atom_site_disorder_group
P1 P 0.62026(4) 0.58040(2) 0.72328(4) 0.01954(10) Uani 1 1 d . . . . .
O1 O 0.71326(11) 0.56183(4) 0.86201(12) 0.0288(2) Uani 1 1 d . . . . .
N1 N 0.49348(12) 0.66306(4) 0.64901(14) 0.0209(2) Uani 1 1 d . . . . .
C1 C 0.67716(14) 0.56858(5) 0.53382(16) 0.0198(3) Uani 1 1 d . . . . .
P2 P 0.01859(4) 0.68307(2) 0.33298(5) 0.02410(10) Uani 1 1 d . . . . .
O2 O -0.08225(11) 0.70794(4) 0.21628(15) 0.0367(3) Uani 1 1 d . . . . .
N2 N 0.26374(12) 0.70297(4) 0.49363(14) 0.0224(2) Uani 1 1 d . . . . .
C2 C 0.78700(15) 0.53913(5) 0.53096(17) 0.0252(3) Uani 1 1 d . . . . .
H2 H 0.832224 0.526355 0.628105 0.030 Uiso 1 1 calc R U . . .
C3 C 0.83061(16) 0.52838(6) 0.38592(19) 0.0304(3) Uani 1 1 d . . . . .
H3 H 0.905144 0.508044 0.383926 0.037 Uiso 1 1 calc R U . . .
C4 C 0.76555(16) 0.54728(6) 0.24453(18) 0.0281(3) Uani 1 1 d . . . . .
H4 H 0.795474 0.539826 0.145607 0.034 Uiso 1 1 calc R U . . .
C5 C 0.65724(17) 0.57695(6) 0.24654(17) 0.0277(3) Uani 1 1 d . . . . .
H5 H 0.613351 0.590003 0.149143 0.033 Uiso 1 1 calc R U . . .
C6 C 0.61235(15) 0.58775(5) 0.39055(17) 0.0242(3) Uani 1 1 d . . . . .
H6 H 0.537775 0.608122 0.391710 0.029 Uiso 1 1 calc R U . . .
C7 C 0.45255(15) 0.55751(5) 0.70157(18) 0.0258(3) Uani 1 1 d . . . . .
H7A H 0.399510 0.572253 0.606530 0.031 Uiso 1 1 calc R U . . .
H7B H 0.455062 0.522995 0.682179 0.031 Uiso 1 1 calc R U . . .
C8 C 0.38343(19) 0.56656(7) 0.8476(2) 0.0415(4) Uani 1 1 d . . . . .
H8A H 0.290710 0.555579 0.825782 0.062 Uiso 1 1 calc R U . . .
H8B H 0.384778 0.600525 0.871047 0.062 Uiso 1 1 calc R U . . .
H8C H 0.430274 0.549397 0.939963 0.062 Uiso 1 1 calc R U . . .
C9 C 0.60317(14) 0.64441(5) 0.73205(16) 0.0209(3) Uani 1 1 d . . . . .
C10 C 0.70513(15) 0.67122(6) 0.82019(19) 0.0282(3) Uani 1 1 d . . . . .
H10 H 0.780006 0.656158 0.880389 0.034 Uiso 1 1 calc R U . . .
C11 C 0.69450(16) 0.71953(6) 0.8177(2) 0.0310(3) Uani 1 1 d . . . . .
H11 H 0.762650 0.738477 0.875340 0.037 Uiso 1 1 calc R U . . .
C12 C 0.58201(15) 0.74078(5) 0.72910(18) 0.0250(3) Uani 1 1 d . . . . .
C13 C 0.48194(14) 0.71092(5) 0.64888(16) 0.0202(3) Uani 1 1 d . . . . .
C14 C 0.36157(14) 0.73197(5) 0.56267(16) 0.0211(3) Uani 1 1 d . . . . .
C15 C 0.35004(15) 0.78186(5) 0.55566(18) 0.0245(3) Uani 1 1 d . . . . .
C16 C 0.45614(17) 0.81067(5) 0.6361(2) 0.0309(3) Uani 1 1 d . . . . .
H16 H 0.448307 0.844148 0.630713 0.037 Uiso 1 1 calc R U . . .
C17 C 0.56617(16) 0.79121(6) 0.7189(2) 0.0315(3) Uani 1 1 d . . . . .
H17 H 0.634477 0.811114 0.771461 0.038 Uiso 1 1 calc R U . . .
C18 C 0.23291(16) 0.80102(5) 0.47027(19) 0.0293(3) Uani 1 1 d . . . . .
H18 H 0.221930 0.834355 0.462140 0.035 Uiso 1 1 calc R U . . .
C19 C 0.13456(16) 0.77159(6) 0.39875(19) 0.0290(3) Uani 1 1 d . . . . .
H19 H 0.055019 0.784054 0.340037 0.035 Uiso 1 1 calc R U . . .
C20 C 0.15408(14) 0.72242(5) 0.41427(17) 0.0236(3) Uani 1 1 d . . . . .
C21 C -0.05117(16) 0.66234(6) 0.5069(2) 0.0328(4) Uani 1 1 d . . . . .
H21A H -0.075932 0.690323 0.566884 0.039 Uiso 1 1 calc R U . . .
H21B H -0.134584 0.644915 0.468739 0.039 Uiso 1 1 calc R U . . .
C22 C 0.03741(19) 0.63049(7) 0.6236(2) 0.0372(4) Uani 1 1 d . . . . .
H22A H 0.053629 0.600665 0.570207 0.056 Uiso 1 1 calc R U . . .
H22B H -0.007244 0.623961 0.717076 0.056 Uiso 1 1 calc R U . . .
H22C H 0.122754 0.646377 0.658312 0.056 Uiso 1 1 calc R U . . .
C23 C 0.08815(14) 0.63162(5) 0.24807(17) 0.0227(3) Uani 1 1 d . . . . .
C24 C 0.20854(15) 0.60961(6) 0.30931(19) 0.0274(3) Uani 1 1 d . . . . .
H24 H 0.264862 0.623227 0.397364 0.033 Uiso 1 1 calc R U . . .
C25 C 0.24542(16) 0.56789(6) 0.2412(2) 0.0307(3) Uani 1 1 d . . . . .
H25 H 0.327262 0.553032 0.282999 0.037 Uiso 1 1 calc R U . . .
C26 C 0.16409(16) 0.54757(6) 0.11250(18) 0.0295(3) Uani 1 1 d . . . . .
H26 H 0.189516 0.518686 0.067744 0.035 Uiso 1 1 calc R U . . .
C27 C 0.04587(17) 0.56953(6) 0.04967(18) 0.0310(3) Uani 1 1 d . . . . .
H27 H -0.009273 0.556020 -0.039568 0.037 Uiso 1 1 calc R U . . .
C28 C 0.00796(16) 0.61124(6) 0.11699(18) 0.0278(3) Uani 1 1 d . . . . .
H28 H -0.073410 0.626134 0.073583 0.033 Uiso 1 1 calc R U . . .

loop_
_atom_site_aniso_label
_atom_site_aniso_U_11
_atom_site_aniso_U_22
_atom_site_aniso_U_33
_atom_site_aniso_U_23
_atom_site_aniso_U_13
_atom_site_aniso_U_12
P1 0.02092(18) 0.02057(19) 0.01694(17) 0.00219(12) 0.00198(13) 0.00288(13)
O1 0.0339(6) 0.0316(6) 0.0198(5) 0.0041(4) -0.0004(4) 0.0093(5)
N1 0.0203(6) 0.0196(6) 0.0226(6) -0.0005(4) 0.0022(4) 0.0010(5)
C1 0.0202(7) 0.0201(7) 0.0187(6) 0.0010(5) 0.0016(5) -0.0019(5)
P2 0.01766(18) 0.0247(2) 0.02853(19) 0.00039(14) -0.00157(14) 0.00383(14)
O2 0.0270(6) 0.0379(7) 0.0415(7) 0.0012(5) -0.0080(5) 0.0113(5)
N2 0.0206(6) 0.0199(6) 0.0262(6) 0.0001(5) 0.0017(5) 0.0014(5)
C2 0.0239(7) 0.0279(8) 0.0233(7) 0.0018(6) 0.0013(5) 0.0034(6)
C3 0.0266(8) 0.0343(9) 0.0313(8) -0.0042(6) 0.0068(6) 0.0048(6)
C4 0.0338(8) 0.0297(8) 0.0223(7) -0.0039(6) 0.0086(6) -0.0057(6)
C5 0.0351(8) 0.0283(8) 0.0186(6) 0.0029(5) 0.0001(6) -0.0029(6)
C6 0.0251(7) 0.0247(7) 0.0217(7) 0.0021(5) 0.0003(5) 0.0016(6)
C7 0.0269(7) 0.0230(7) 0.0284(7) 0.0002(6) 0.0072(6) -0.0026(6)
C8 0.0385(10) 0.0476(11) 0.0427(10) -0.0099(8) 0.0209(8) -0.0103(8)
C9 0.0208(7) 0.0212(7) 0.0208(6) 0.0008(5) 0.0030(5) 0.0011(5)
C10 0.0212(7) 0.0293(8) 0.0319(8) 0.0003(6) -0.0034(6) 0.0000(6)
C11 0.0236(7) 0.0296(8) 0.0377(8) -0.0038(6) -0.0023(6) -0.0078(6)
C12 0.0227(7) 0.0226(7) 0.0301(7) -0.0028(6) 0.0054(6) -0.0039(6)
C13 0.0201(7) 0.0186(7) 0.0225(6) -0.0009(5) 0.0052(5) -0.0007(5)
C14 0.0210(7) 0.0188(7) 0.0243(6) -0.0003(5) 0.0059(5) 0.0015(5)
C15 0.0264(7) 0.0198(7) 0.0285(7) -0.0005(5) 0.0081(6) 0.0010(6)
C16 0.0336(8) 0.0169(7) 0.0429(9) -0.0027(6) 0.0075(7) -0.0039(6)
C17 0.0285(8) 0.0234(8) 0.0422(9) -0.0049(6) 0.0030(7) -0.0077(6)
C18 0.0327(8) 0.0182(7) 0.0375(8) 0.0032(6) 0.0070(6) 0.0048(6)
C19 0.0263(8) 0.0247(8) 0.0353(8) 0.0058(6) 0.0024(6) 0.0070(6)
C20 0.0219(7) 0.0222(7) 0.0267(7) 0.0010(5) 0.0037(5) 0.0025(5)
C21 0.0255(8) 0.0385(9) 0.0354(8) -0.0032(7) 0.0078(6) -0.0031(7)
C22 0.0416(10) 0.0391(10) 0.0311(8) 0.0015(7) 0.0060(7) -0.0074(8)
C23 0.0215(7) 0.0224(7) 0.0238(7) 0.0014(5) 0.0017(5) -0.0002(5)
C24 0.0233(7) 0.0263(8) 0.0303(7) -0.0034(6) -0.0034(6) 0.0016(6)
C25 0.0265(8) 0.0273(8) 0.0376(8) -0.0028(6) 0.0023(6) 0.0027(6)
C26 0.0349(8) 0.0260(8) 0.0296(8) -0.0034(6) 0.0119(6) -0.0054(6)
C27 0.0361(9) 0.0342(9) 0.0222(7) -0.0023(6) 0.0019(6) -0.0095(7)
C28 0.0257(7) 0.0312(8) 0.0247(7) 0.0037(6) -0.0020(6) -0.0023(6)

loop_
_atom_type_symbol
_atom_type_description
_atom_type_scat_dispersion_real
_atom_type_scat_dispersion_imag
_atom_type_scat_source
C C 0.0137 0.0067 'International Tables Vol C Tables 4.2.6.8 and 6.1.1.4'
H H 0.0000 0.0000 'International Tables Vol C Tables 4.2.6.8 and 6.1.1.4'
N N 0.0241 0.0134 'International Tables Vol C Tables 4.2.6.8 and 6.1.1.4'
O O 0.0389 0.0241 'International Tables Vol C Tables 4.2.6.8 and 6.1.1.4'
P P 0.2543 0.3332 'International Tables Vol C Tables 4.2.6.8 and 6.1.1.4'

loop_
_geom_angle_atom_site_label_1
_geom_angle_atom_site_label_2
_geom_angle_atom_site_label_3
_geom_angle
_geom_angle_site_symmetry_1
_geom_angle_site_symmetry_3
_geom_angle_publ_flag
O1 P1 C1 112.60(6) . . ?
O1 P1 C7 115.73(7) . . ?
O1 P1 C9 111.83(6) . . ?
C1 P1 C9 105.32(6) . . ?
C7 P1 C1 104.98(7) . . ?
C7 P1 C9 105.54(7) . . ?
C9 N1 C13 117.36(12) . . ?
C2 C1 P1 118.86(10) . . ?
C2 C1 C6 119.62(13) . . ?
C6 C1 P1 121.52(11) . . ?
O2 P2 C20 111.60(7) . . ?
O2 P2 C21 112.19(8) . . ?
O2 P2 C23 112.79(7) . . ?
C21 P2 C20 104.62(7) . . ?
C23 P2 C20 109.01(7) . . ?
C23 P2 C21 106.16(8) . . ?
C20 N2 C14 118.22(12) . . ?
C1 C2 H2 120.0 . . ?
C3 C2 C1 120.01(14) . . ?
C3 C2 H2 120.0 . . ?
C2 C3 H3 120.0 . . ?
C4 C3 C2 120.05(15) . . ?
C4 C3 H3 120.0 . . ?
C3 C4 H4 119.9 . . ?
C5 C4 C3 120.29(14) . . ?
C5 C4 H4 119.9 . . ?
C4 C5 H5 119.9 . . ?
C4 C5 C6 120.18(14) . . ?
C6 C5 H5 119.9 . . ?
C1 C6 H6 120.1 . . ?
C5 C6 C1 119.84(14) . . ?
C5 C6 H6 120.1 . . ?
P1 C7 H7A 109.0 . . ?
P1 C7 H7B 109.0 . . ?
H7A C7 H7B 107.8 . . ?
C8 C7 P1 113.12(11) . . ?
C8 C7 H7A 109.0 . . ?
C8 C7 H7B 109.0 . . ?
C7 C8 H8A 109.5 . . ?
C7 C8 H8B 109.5 . . ?
C7 C8 H8C 109.5 . . ?
H8A C8 H8B 109.5 . . ?
H8A C8 H8C 109.5 . . ?
H8B C8 H8C 109.5 . . ?
N1 C9 P1 116.65(10) . . ?
N1 C9 C10 123.89(13) . . ?
C10 C9 P1 119.43(11) . . ?
C9 C10 H10 120.7 . . ?
C11 C10 C9 118.68(14) . . ?
C11 C10 H10 120.7 . . ?
C10 C11 H11 120.3 . . ?
C10 C11 C12 119.39(14) . . ?
C12 C11 H11 120.3 . . ?
C11 C12 C13 118.00(13) . . ?
C11 C12 C17 122.13(14) . . ?
C13 C12 C17 119.87(14) . . ?
N1 C13 C12 122.60(13) . . ?
N1 C13 C14 118.30(12) . . ?
C12 C13 C14 119.10(13) . . ?
N2 C14 C13 118.48(12) . . ?
N2 C14 C15 122.38(13) . . ?
C15 C14 C13 119.14(13) . . ?
C14 C15 C16 119.54(14) . . ?
C18 C15 C14 117.65(14) . . ?
C18 C15 C16 122.80(14) . . ?
C15 C16 H16 119.3 . . ?
C17 C16 C15 121.33(14) . . ?
C17 C16 H16 119.3 . . ?
C12 C17 H17 119.5 . . ?
C16 C17 C12 120.97(14) . . ?
C16 C17 H17 119.5 . . ?
C15 C18 H18 120.1 . . ?
C19 C18 C15 119.88(14) . . ?
C19 C18 H18 120.1 . . ?
C18 C19 H19 120.8 . . ?
C18 C19 C20 118.41(14) . . ?
C20 C19 H19 120.8 . . ?
N2 C20 P2 117.75(11) . . ?
N2 C20 C19 123.44(14) . . ?
C19 C20 P2 118.69(11) . . ?
P2 C21 H21A 108.1 . . ?
P2 C21 H21B 108.1 . . ?
H21A C21 H21B 107.3 . . ?
C22 C21 P2 116.81(12) . . ?
C22 C21 H21A 108.1 . . ?
C22 C21 H21B 108.1 . . ?
C21 C22 H22A 109.5 . . ?
C21 C22 H22B 109.5 . . ?
C21 C22 H22C 109.5 . . ?
H22A C22 H22B 109.5 . . ?
H22A C22 H22C 109.5 . . ?
H22B C22 H22C 109.5 . . ?
C24 C23 P2 125.42(11) . . ?
C28 C23 P2 115.45(11) . . ?
C28 C23 C24 118.99(14) . . ?
C23 C24 H24 120.1 . . ?
C25 C24 C23 119.82(14) . . ?
C25 C24 H24 120.1 . . ?
C24 C25 H25 119.6 . . ?
C24 C25 C26 120.73(15) . . ?
C26 C25 H25 119.6 . . ?
C25 C26 H26 120.1 . . ?
C27 C26 C25 119.77(15) . . ?
C27 C26 H26 120.1 . . ?
C26 C27 H27 120.0 . . ?
C26 C27 C28 119.97(14) . . ?
C28 C27 H27 120.0 . . ?
C23 C28 H28 119.6 . . ?
C27 C28 C23 120.71(14) . . ?
C27 C28 H28 119.6 . . ?

loop_
_geom_bond_atom_site_label_1
_geom_bond_atom_site_label_2
_geom_bond_distance
_geom_bond_site_symmetry_2
_geom_bond_publ_flag
P1 O1 1.4875(10) . ?
P1 C1 1.8035(14) . ?
P1 C7 1.8002(16) . ?
P1 C9 1.8200(15) . ?
N1 C9 1.3330(18) . ?
N1 C13 1.3578(19) . ?
C1 C2 1.391(2) . ?
C1 C6 1.3981(19) . ?
P2 O2 1.4882(11) . ?
P2 C20 1.8210(15) . ?
P2 C21 1.8118(17) . ?
P2 C23 1.8070(15) . ?
N2 C14 1.3510(18) . ?
N2 C20 1.3295(18) . ?
C2 H2 0.9500 . ?
C2 C3 1.391(2) . ?
C3 H3 0.9500 . ?
C3 C4 1.383(2) . ?
C4 H4 0.9500 . ?
C4 C5 1.382(2) . ?
C5 H5 0.9500 . ?
C5 C6 1.389(2) . ?
C6 H6 0.9500 . ?
C7 H7A 0.9900 . ?
C7 H7B 0.9900 . ?
C7 C8 1.521(2) . ?
C8 H8A 0.9800 . ?
C8 H8B 0.9800 . ?
C8 H8C 0.9800 . ?
C9 C10 1.404(2) . ?
C10 H10 0.9500 . ?
C10 C11 1.370(2) . ?
C11 H11 0.9500 . ?
C11 C12 1.404(2) . ?
C12 C13 1.4136(19) . ?
C12 C17 1.436(2) . ?
C13 C14 1.4530(19) . ?
C14 C15 1.416(2) . ?
C15 C16 1.438(2) . ?
C15 C18 1.404(2) . ?
C16 H16 0.9500 . ?
C16 C17 1.344(2) . ?
C17 H17 0.9500 . ?
C18 H18 0.9500 . ?
C18 C19 1.369(2) . ?
C19 H19 0.9500 . ?
C19 C20 1.407(2) . ?
C21 H21A 0.9900 . ?
C21 H21B 0.9900 . ?
C21 C22 1.526(2) . ?
C22 H22A 0.9800 . ?
C22 H22B 0.9800 . ?
C22 H22C 0.9800 . ?
C23 C24 1.399(2) . ?
C23 C28 1.398(2) . ?
C24 H24 0.9500 . ?
C24 C25 1.386(2) . ?
C25 H25 0.9500 . ?
C25 C26 1.388(2) . ?
C26 H26 0.9500 . ?
C26 C27 1.384(2) . ?
C27 H27 0.9500 . ?
C27 C28 1.386(2) . ?
C28 H28 0.9500 . ?

loop_
_geom_torsion_atom_site_label_1
_geom_torsion_atom_site_label_2
_geom_torsion_atom_site_label_3
_geom_torsion_atom_site_label_4
_geom_torsion
_geom_torsion_site_symmetry_1
_geom_torsion_site_symmetry_2
_geom_torsion_site_symmetry_3
_geom_torsion_site_symmetry_4
_geom_torsion_publ_flag
P1 C1 C2 C3 178.20(12) . . . . ?
P1 C1 C6 C5 -178.50(12) . . . . ?
P1 C9 C10 C11 176.11(12) . . . . ?
O1 P1 C1 C2 8.39(14) . . . . ?
O1 P1 C1 C6 -172.53(11) . . . . ?
O1 P1 C7 C8 58.37(14) . . . . ?
O1 P1 C9 N1 -158.29(10) . . . . ?
O1 P1 C9 C10 23.34(14) . . . . ?
N1 C9 C10 C11 -2.1(2) . . . . ?
N1 C13 C14 N2 3.37(19) . . . . ?
N1 C13 C14 C15 -177.46(13) . . . . ?
C1 P1 C7 C8 -176.85(12) . . . . ?
C1 P1 C9 N1 79.10(12) . . . . ?
C1 P1 C9 C10 -99.27(12) . . . . ?
C1 C2 C3 C4 0.6(2) . . . . ?
P2 C23 C24 C25 174.40(13) . . . . ?
P2 C23 C28 C27 -174.92(12) . . . . ?
O2 P2 C20 N2 -166.47(11) . . . . ?
O2 P2 C20 C19 17.37(14) . . . . ?
O2 P2 C21 C22 171.83(12) . . . . ?
O2 P2 C23 C24 160.38(13) . . . . ?
O2 P2 C23 C28 -24.17(14) . . . . ?
N2 C14 C15 C16 178.00(14) . . . . ?
N2 C14 C15 C18 -1.4(2) . . . . ?
C2 C1 C6 C5 0.6(2) . . . . ?
C2 C3 C4 C5 0.1(2) . . . . ?
C3 C4 C5 C6 -0.4(2) . . . . ?
C4 C5 C6 C1 0.1(2) . . . . ?
C6 C1 C2 C3 -0.9(2) . . . . ?
C7 P1 C1 C2 -118.34(12) . . . . ?
C7 P1 C1 C6 60.74(13) . . . . ?
C7 P1 C9 N1 -31.65(12) . . . . ?
C7 P1 C9 C10 149.98(12) . . . . ?
C9 P1 C1 C2 130.51(12) . . . . ?
C9 P1 C1 C6 -50.41(13) . . . . ?
C9 P1 C7 C8 -65.85(14) . . . . ?
C9 N1 C13 C12 1.6(2) . . . . ?
C9 N1 C13 C14 -178.39(12) . . . . ?
C9 C10 C11 C12 0.7(2) . . . . ?
C10 C11 C12 C13 1.6(2) . . . . ?
C10 C11 C12 C17 -178.71(16) . . . . ?
C11 C12 C13 N1 -2.8(2) . . . . ?
C11 C12 C13 C14 177.10(13) . . . . ?
C11 C12 C17 C16 -178.54(16) . . . . ?
C12 C13 C14 N2 -176.58(13) . . . . ?
C12 C13 C14 C15 2.6(2) . . . . ?
C13 N1 C9 P1 -177.30(10) . . . . ?
C13 N1 C9 C10 1.0(2) . . . . ?
C13 C12 C17 C16 1.1(2) . . . . ?
C13 C14 C15 C16 -1.1(2) . . . . ?
C13 C14 C15 C18 179.48(13) . . . . ?
C14 N2 C20 P2 -176.09(10) . . . . ?
C14 N2 C20 C19 -0.1(2) . . . . ?
C14 C15 C16 C17 -0.3(2) . . . . ?
C14 C15 C18 C19 0.6(2) . . . . ?
C15 C16 C17 C12 0.4(3) . . . . ?
C15 C18 C19 C20 0.4(2) . . . . ?
C16 C15 C18 C19 -178.80(15) . . . . ?
C17 C12 C13 N1 177.46(14) . . . . ?
C17 C12 C13 C14 -2.6(2) . . . . ?
C18 C15 C16 C17 178.99(16) . . . . ?
C18 C19 C20 P2 175.28(12) . . . . ?
C18 C19 C20 N2 -0.6(2) . . . . ?
C20 P2 C21 C22 -67.03(14) . . . . ?
C20 P2 C23 C24 35.83(15) . . . . ?
C20 P2 C23 C28 -148.72(11) . . . . ?
C20 N2 C14 C13 -179.70(12) . . . . ?
C20 N2 C14 C15 1.2(2) . . . . ?
C21 P2 C20 N2 71.99(13) . . . . ?
C21 P2 C20 C19 -104.17(13) . . . . ?
C21 P2 C23 C24 -76.37(15) . . . . ?
C21 P2 C23 C28 99.08(12) . . . . ?
C23 P2 C20 N2 -41.22(13) . . . . ?
C23 P2 C20 C19 142.62(12) . . . . ?
C23 P2 C21 C22 48.20(14) . . . . ?
C23 C24 C25 C26 0.0(2) . . . . ?
C24 C23 C28 C27 0.8(2) . . . . ?
C24 C25 C26 C27 1.0(2) . . . . ?
C25 C26 C27 C28 -1.1(2) . . . . ?
C26 C27 C28 C23 0.2(2) . . . . ?
C28 C23 C24 C25 -0.9(2) . . . . ?
